data_2007485
loop_
_publ_author_name
'Kandasamy Chinnakali'
'Hoong-Kun Fun'
'Kamaraj Sriraghavan'
'Vaylakkavoor T.Ramakrishnan'

_publ_section_title
;
 2-(4-Nitroanilino)-2-phenylethanol
;
_journal_issue 7
_journal_name_full 'Acta Crystallographica Section C'
_journal_page_first 955
_journal_page_last 957
_journal_paper_doi 10.1107/S0108270198001826
_journal_volume 54
_journal_year 1998
_chemical_formula_moiety 'C14 H14 N2 O3'
_chemical_formula_sum 'C14 H14 N2 O3'
_chemical_formula_weight 258.27
_chemical_name_systematic
;
2-(4-nitroanilino)-phenethylalcohol
;
_space_group_IT_number 148
_symmetry_cell_setting trigonal
_symmetry_space_group_name_Hall '-P 3*'
_symmetry_space_group_name_H-M 'R -3 :R'
_cell_angle_alpha 118.340(10)
_cell_angle_beta 118.340(10)
_cell_angle_gamma 118.340(10)
_cell_formula_units_Z 6
_cell_length_a 18.618(2)
_cell_length_b 18.618(2)
_cell_length_c 18.618(2)
_cell_measurement_reflns_used 42
_cell_measurement_temperature 293(2)
_cell_measurement_theta_max 12.386
_cell_measurement_theta_min 5.373
_cell_volume 2141(4)
_computing_cell_refinement XSCANS
_computing_data_collection 'XSCANS (Siemens, 1994)'
_computing_data_reduction XSCANS
_computing_molecular_graphics SHELXTL/PC
_computing_publication_material
; SHELXL93;
  PLATON (Spek, 1990)
;
_computing_structure_refinement 'SHELXL93 (Sheldrick, 1993)'
_computing_structure_solution 'SHELXTL/PC (Sheldrick, 1990)'
_diffrn_ambient_temperature 293(2)
_diffrn_measurement_device 'Siemens P4 diffractometer'
_diffrn_measurement_method '\q/2\q scans'
_diffrn_radiation_monochromator graphite
_diffrn_radiation_source 'fine-focus sealed tube'
_diffrn_radiation_type MoK\a
_diffrn_radiation_wavelength 0.71073
_diffrn_reflns_av_R_equivalents 0.0227
_diffrn_reflns_av_sigmaI/netI 0.0706
_diffrn_reflns_limit_h_max 23
_diffrn_reflns_limit_h_min -12
_diffrn_reflns_limit_k_max 3
_diffrn_reflns_limit_k_min -24
_diffrn_reflns_limit_l_max 24
_diffrn_reflns_limit_l_min -12
_diffrn_reflns_number 4190
_diffrn_reflns_theta_max 27.51
_diffrn_reflns_theta_min 2.21
_diffrn_standards_decay_% <3
_diffrn_standards_interval_count 97
_diffrn_standards_number 3
_exptl_absorpt_coefficient_mu 0.086
_exptl_absorpt_correction_type none
_exptl_crystal_colour yellow
_exptl_crystal_density_diffrn 1.202
_exptl_crystal_density_meas ?
_exptl_crystal_description needle
_exptl_crystal_F_000 816
_exptl_crystal_size_max 0.78
_exptl_crystal_size_mid 0.36
_exptl_crystal_size_min 0.26
_refine_diff_density_max 0.123
_refine_diff_density_min -0.166
_refine_ls_extinction_method none
_refine_ls_goodness_of_fit_all 0.798
_refine_ls_goodness_of_fit_obs 1.069
_refine_ls_hydrogen_treatment 'H atoms: see text'
_refine_ls_matrix_type full
_refine_ls_number_parameters 216
_refine_ls_number_reflns 3220
_refine_ls_number_restraints 0
_refine_ls_restrained_S_all 0.798
_refine_ls_restrained_S_obs 1.069
_refine_ls_R_factor_all 0.1029
_refine_ls_R_factor_obs .0446
_refine_ls_shift/esd_max 0.001
_refine_ls_shift/esd_mean 0.000
_refine_ls_structure_factor_coef Fsqd
_refine_ls_weighting_details 'w = 1/[\s^2^(Fo^2^)+(0.0625P)^2^] where P=(Fo^2^+2Fc^2^)/3'
_refine_ls_weighting_scheme calc
_refine_ls_wR_factor_all 0.1246
_refine_ls_wR_factor_obs .1092
_reflns_number_observed 1487
_reflns_number_total 3220
_reflns_observed_criterion >2sigma(I)
_cod_data_source_file sk1162.cif
_cod_data_source_block sk1162
_cod_depositor_comments
;
The following automatic conversions were performed:

'_exptl_crystal_density_meas' value 'not measured' was changed to '?'
- the value is perceived as not measured.

Automatic conversion script
Id: cif_fix_values 3008 2015-01-20 13:52:24Z robertas 

The following automatic conversions were performed:

'_refine_ls_weighting_scheme' value 'calc w =
1/[\s^2^(Fo^2^)+(0.0625P)^2^] where P=(Fo^2^+2Fc^2^)/3' was changed
to 'calc'. New tag '_refine_ls_weighting_details' was created. The
value of the new tag was set to 'w = 1/[\s^2^(Fo^2^)+(0.0625P)^2^]
where P=(Fo^2^+2Fc^2^)/3'.

Automatic conversion script
Id: cif_fix_values 3143 2015-03-26 13:38:13Z robertas 
;
_cod_original_sg_symbol_H-M 'R -3'
_cod_database_code 2007485

loop_
_symmetry_equiv_pos_as_xyz
'x, y, z'
'z, x, y'
'y, z, x'
'-x, -y, -z'
'-z, -x, -y'
'-y, -z, -x'

loop_
_atom_site_aniso_label
_atom_site_aniso_U_11
_atom_site_aniso_U_22
_atom_site_aniso_U_33
_atom_site_aniso_U_12
_atom_site_aniso_U_13
_atom_site_aniso_U_23
O1 .0764(10) .0428(8) .0596(9) .0475(9) .0575(9) .0435(8)
O2 .0676(9) .0588(9) .0644(9) .0531(8) .0572(9) .0568(9)
O3 .0443(7) .0466(8) .0449(8) .0392(7) .0391(7) .0392(7)
N1 .0518(9) .0453(9) .0536(10) .0416(9) .0468(9) .0438(9)
N2 .0471(9) .0467(9) .0431(9) .0403(8) .0385(8) .0410(9)
C1 .0421(10) .0398(9) .0440(10) .0358(9) .0386(9) .0374(9)
C2 .0514(11) .0464(10) .0436(10) .0431(10) .0421(10) .0409(10)
C3 .0459(10) .0411(10) .0387(10) .0377(10) .0365(10) .0353(10)
C4 .0389(9) .0411(9) .0409(9) .0355(9) .0355(9) .0367(9)
C5 .0487(10) .0496(11) .0421(10) .0429(10) .0404(10) .0413(10)
C6 .0407(10) .0363(10) .0359(10) .0320(9) .0329(9) .0304(9)
C7 .0444(10) .0413(10) .0421(10) .0382(9) .0373(9) .0371(9)
C8 .0511(11) .0463(11) .0540(12) .0440(11) .0469(11) .0447(11)
C9 .0756(14) .0702(13) .0774(14) .0679(13) .0709(13) .0692(13)
C10 .109(2) .124(2) .122(2) .110(2) .109(2) .115(2)
C11 .200(3) .218(4) .227(4) .202(3) .206(3) .213(4)
C12 .255(4) .219(4) .250(4) .229(4) .246(4) .225(4)
C13 .184(3) .134(3) .152(3) .149(3) .160(3) .133(3)
C14 .115(2) .091(2) .096(2) .096(2) .099(2) .087(2)

loop_
_atom_site_label
_atom_site_fract_x
_atom_site_fract_y
_atom_site_fract_z
_atom_site_U_iso_or_equiv
_atom_site_thermal_displace_type
_atom_site_calc_flag
_atom_site_refinement_flags
_atom_site_occupancy
_atom_site_disorder_group
_atom_site_type_symbol
O1 .0660(2) -.4360(2) -.3447(2) .0889(5) Uani d . 1 . O
O2 .2627(2) -.2309(2) -.0694(2) .0756(5) Uani d . 1 . O
O3 .8785(2) .5669(2) .2560(2) .0571(4) Uani d . 1 . O
N1 .2039(2) -.2738(2) -.1793(2) .0590(4) Uani d . 1 . N
N2 .5682(2) .2765(2) .0742(2) .0543(5) Uani d . 1 . N
C1 .2975(2) -.1312(2) -.1134(3) .0464(4) Uani d . 1 . C
C2 .4594(3) .0545(3) .0753(3) .0509(5) Uani d . 1 . C
C3 .5501(3) .1908(3) .1392(3) .0512(5) Uani d . 1 . C
C4 .4805(2) .1445(2) .0153(2) .0435(4) Uani d . 1 . C
C5 .3141(3) -.0466(3) -.1764(3) .0518(5) Uani d . 1 . C
C6 .2247(3) -.1820(3) -.2397(3) .0529(5) Uani d . 1 . C
C7 .7446(3) .4777(3) .2688(3) .0493(5) Uani d . 1 . C
C8 .8288(3) .5853(3) .2902(3) .0530(5) Uani d . 1 . C
C9 .7242(3) .5300(3) .3363(3) .0605(5) Uani d . 1 . C
C10 .5557(5) .4200(5) .2105(5) .0897(8) Uani d . 1 . C
C11 .5443(6) .4774(7) .2774(7) .1318(12) Uani d . 1 . C
H11 .4299(6) .4022(7) .1916(7) .158 Uiso calc R 1 . H
C12 .7000(8) .6433(7) .4680(8) .1410(13) Uani d . 1 . C
H12 .6927(8) .6826(7) .5125(8) .169 Uiso calc R 1 . H
C13 .8656(6) .7505(5) .5922(6) .1192(11) Uani d . 1 . C
H13 .9711(6) .8621(5) .7218(6) .143 Uiso calc R 1 . H
C14 .8796(5) .6958(4) .5282(4) .0831(7) Uani d . 1 . C
H1N2 .520(3) .242(3) .001(3) .050(6) Uiso d . 1 . H
H1O3 .780(4) .459(4) .134(4) .100(9) Uiso d . 1 . H
H2 .506(3) .082(3) .155(3) .060(6) Uiso d . 1 . H
H3 .669(3) .323(3) .276(3) .062(5) Uiso d . 1 . H
H5 .275(3) -.073(3) -.252(3) .057(5) Uiso d . 1 . H
H6 .116(3) -.311(3) -.371(3) .056(5) Uiso d . 1 . H
H7 .837(2) .522(2) .354(2) .039(4) Uiso d . 1 . H
H8A .951(3) .726(3) .425(3) .060(5) Uiso d . 1 . H
H8B .742(2) .547(2) .208(2) .047(5) Uiso d . 1 . H
H10 .432(3) .288(3) .064(3) .092(8) Uiso d . 1 . H
H14 .994(3) .768(3) .616(3) .099(9) Uiso d . 1 . H

loop_
_atom_type_symbol
_atom_type_description
_atom_type_scat_dispersion_real
_atom_type_scat_dispersion_imag
_atom_type_scat_source
C C 0.0033 0.0016 'International Tables Vol C Tables 4.2.6.8 and 6.1.1.4'
H H 0.0000 0.0000 'International Tables Vol C Tables 4.2.6.8 and 6.1.1.4'
N N 0.0061 0.0033 'International Tables Vol C Tables 4.2.6.8 and 6.1.1.4'
O O 0.0106 0.0060 'International Tables Vol C Tables 4.2.6.8 and 6.1.1.4'

loop_
_geom_angle_atom_site_label_1
_geom_angle_atom_site_label_2
_geom_angle_atom_site_label_3
_geom_angle
_geom_angle_publ_flag
O1 N1 O2 121.5(4) yes
O1 N1 C1 118.9(4) yes
O2 N1 C1 119.6(2) yes
C4 N2 C7 124.6(4) yes
C2 C1 C6 120.9(5) ?
C2 C1 N1 119.6(4) ?
C6 C1 N1 119.6(3) ?
C3 C2 C1 119.9(5) ?
C2 C3 C4 120.8(3) ?
N2 C4 C3 122.5(2) ?
N2 C4 C5 119.9(4) ?
C3 C4 C5 117.7(4) ?
C6 C5 C4 121.5(4) ?
C5 C6 C1 119.2(3) ?
N2 C7 C8 109.1(4) ?
N2 C7 C9 114.1(4) ?
C8 C7 C9 109.0(5) ?
O3 C8 C7 113.3(5) ?
C10 C9 C14 118.8(7) ?
C10 C9 C7 121.3(4) ?
C14 C9 C7 119.8(6) ?
C9 C10 C11 120.2(4) ?
C12 C11 C10 120.4(11) ?
C13 C12 C11 119.5(14) ?
C12 C13 C14 120.8(7) ?
C9 C14 C13 120.3(7) ?

loop_
_geom_bond_atom_site_label_1
_geom_bond_atom_site_label_2
_geom_bond_site_symmetry_2
_geom_bond_distance
_geom_bond_publ_flag
O1 N1 . 1.224(3) yes
O2 N1 . 1.231(5) yes
O3 C8 . 1.426(8) yes
N1 C1 . 1.441(7) yes
N2 C4 . 1.356(6) yes
N2 C7 . 1.443(4) yes
C1 C2 . 1.379(4) ?
C1 C6 . 1.381(7) ?
C2 C3 . 1.365(9) ?
C3 C4 . 1.399(6) ?
C4 C5 . 1.406(3) ?
C5 C6 . 1.359(9) ?
C7 C8 . 1.516(9) ?
C7 C9 . 1.521(9) ?
C9 C10 . 1.375(10) ?
C9 C14 . 1.379(4) ?
C10 C11 . 1.393(17) ?
C11 C12 . 1.365(9) ?
C12 C13 . 1.358(17) ?
C13 C14 . 1.386(16) ?

loop_
_geom_hbond_atom_site_label_D
_geom_hbond_atom_site_label_H
_geom_hbond_atom_site_label_A
_geom_hbond_site_symmetry_A
_geom_hbond_distance_DH
_geom_hbond_distance_HA
_geom_hbond_distance_DA
_geom_hbond_angle_DHA
_geom_hbond_publ_flag
O3 H1O3 O3 3_554 0.88(3) 1.85(4) 2.710(5) 164(3) yes
C2 H2 O2 1_555 0.92(5) 2.40(5) 2.733(7) 101(2) yes
C6 H6 O1 4_544 0.98(3) 2.42(4) 3.346(5) 159(5) yes
C8 H8A O2 6_666 1.01(3) 2.48(4) 3.481(4) 172(5) yes
C8 H8B O1 6_555 0.99(4) 2.54(3) 3.490(6) 160(3) yes
N2 H1N2 O2 6_555 0.74(5) 2.62(4) 3.209(5) 138(2) yes

loop_
_geom_torsion_atom_site_label_1
_geom_torsion_atom_site_label_2
_geom_torsion_atom_site_label_3
_geom_torsion_atom_site_label_4
_geom_torsion
_geom_torsion_publ_flag
O1 N1 C1 C2 -176.4(5) yes
O2 N1 C1 C2 4.3(7) yes
O1 N1 C1 C6 3.2(7) ?
O2 N1 C1 C6 -176.2(5) ?
C6 C1 C2 C3 -0.3(9) ?
N1 C1 C2 C3 179.2(5) ?
C1 C2 C3 C4 0.2(9) ?
C7 N2 C4 C3 2.9(8) ?
C7 N2 C4 C5 -176.6(5) ?
C2 C3 C4 N2 -179.1(5) ?
C2 C3 C4 C5 0.4(9) ?
N2 C4 C5 C6 178.5(6) ?
C3 C4 C5 C6 -1.0(9) ?
C4 C5 C6 C1 0.9(10) ?
C2 C1 C6 C5 -0.3(9) ?
N1 C1 C6 C5 -179.8(5) ?
C4 N2 C7 C8 162.4(5) ?
C4 N2 C7 C9 -75.5(7) yes
N2 C7 C8 O3 -63.2(5) yes
C9 C7 C8 O3 171.7(2) ?
N2 C7 C9 C10 -27.3(10) ?
C8 C7 C9 C10 94.9(7) ?
N2 C7 C9 C14 156.1(6) ?
C8 C7 C9 C14 -81.8(7) ?
C14 C9 C10 C11 0.7(15) ?
C7 C9 C10 C11 -176.0(10) ?
C9 C10 C11 C12 0(2) ?
C10 C11 C12 C13 -1(2) ?
C11 C12 C13 C14 2(2) ?
C10 C9 C14 C13 -0.6(13) ?
C7 C9 C14 C13 176.2(8) ?
C12 C13 C14 C9 -0.6(17) ?

loop_
_cod_related_entry_id
_cod_related_entry_database
_cod_related_entry_code
1 ChemSpider 21185875
